data_1536370
loop_
_publ_author_name
'Kaiser, V.'
'Darriet, J.'
'le Lirzin, A.'
'Tressaud, A.'
'Holler, H.'
'Babel, D.'

_publ_section_title
;
 Strukturuntersuchungen an Usoviten: Ba2 Ca M(II) V2 F14 (M(II) = Mn, Fe),
 Ba2 Ca Mn Fe2 F14 und Ba2 Ca Cu M(III)2 F14 (M(III) = Mn, Fe, Ga)
;
_journal_name_full 'Zeitschrift fuer Anorganische und Allgemeine Chemie'
_journal_page_first 2617
_journal_page_last 2624
_journal_volume 628
_journal_year 2002
_chemical_formula_sum 'Ba2 Ca1.19 F14 Mn0.81 V2'
_chemical_name_systematic 'Ba2 Ca (Ca0.19 Mn0.81) (V2 F14)'
_space_group_IT_number 15
_symmetry_space_group_name_Hall '-C 2yc'
_symmetry_space_group_name_H-M 'C 1 2/c 1'
_cell_angle_alpha 90
_cell_angle_beta 91.43
_cell_angle_gamma 90
_cell_formula_units_Z 4
_cell_length_a 13.766
_cell_length_b 5.405
_cell_length_c 15.007
_cell_volume 1116.252
_citation_journal_id_ASTM ZAACAB
_cod_data_source_file Kaiser_ZAACAB_2002_628.cif
_cod_data_source_block Ba2Ca1.19F14Mn0.81V2
_cod_database_code 1536370

loop_
_symmetry_equiv_pos_as_xyz
x,y,z
-x,y,-z+1/2
-x,-y,-z
x,-y,z-1/2
x+1/2,y+1/2,z
-x+1/2,y+1/2,-z+1/2
-x+1/2,-y+1/2,-z
x+1/2,-y+1/2,z-1/2

loop_
_atom_site_label
_atom_site_type_symbol
_atom_site_fract_x
_atom_site_fract_y
_atom_site_fract_z
_atom_site_occupancy
_atom_site_U_iso_or_equiv
Mn1 Mn+2 0 0.5 0 0.81 0.0
F4 F-1 0.3694 0.2031 0.54743 1 0.0
Ca1 Ca+2 0 0.45053 0.25 1 0.0
F1 F-1 0.16239 0.2123 0.27768 1 0.0
F7 F-1 0.4423 0.0947 0.37678 1 0.0
F5 F-1 0.50777 0.3971 0.65575 1 0.0
F3 F-1 0.3757 0.2196 0.20195 1 0.0
Ca2 Ca+2 0 0.5 0 0.19 0.0
Ba1 Ba+2 0.190195 -0.04301 0.122554 1 0.0
V1 V+3 0.37895 0.50147 0.12358 1 0.0
F6 F-1 0.2478 0.4425 0.0899 1 0.0
F2 F-1 0.4143 0.3226 0.0169 1 0.0
